data_7019591
loop_
_publ_author_name
'Chen, Baokuan'
'Wang, Bo'
'Lin, Zhengguo'
'Fan, Linyuan'
'Gao, Yuanzhe'
'Chi, Yingnan'
'Hu, Changwen'

_publ_section_title
;
 Controlled solvothermal synthesis of novel organic functionalized
 polyoxovanadates.
;
_journal_issue 23
_journal_name_full 'Dalton transactions (Cambridge, England : 2003)'
_journal_page_first 6910
_journal_page_last 6913
_journal_paper_doi 10.1039/c2dt30660c
_journal_volume 41
_journal_year 2012
_chemical_formula_moiety C48H44As8N8O56V16,4(C2H7N),C3NO,4(C2N),11(O)
_chemical_formula_sum 'C67 H72 As8 N17 O68 V16'
_chemical_formula_weight 3617.82
_chemical_name_systematic
;
?
;
_space_group_IT_number 60
_symmetry_cell_setting orthorhombic
_symmetry_space_group_name_Hall '-P 2n 2ab'
_symmetry_space_group_name_H-M 'P b c n'
_atom_sites_solution_hydrogens geom
_atom_sites_solution_primary direct
_atom_sites_solution_secondary difmap
_audit_creation_method SHELXL-97
_cell_angle_alpha 90.00
_cell_angle_beta 90.00
_cell_angle_gamma 90.00
_cell_formula_units_Z 4
_cell_length_a 21.7320(18)
_cell_length_b 25.715(2)
_cell_length_c 26.451(2)
_cell_measurement_reflns_used 9802
_cell_measurement_temperature 150(2)
_cell_measurement_theta_max 25.59
_cell_measurement_theta_min 2.43
_cell_volume 14782(2)
_computing_cell_refinement 'Bruker SMART'
_computing_data_collection 'Bruker SMART'
_computing_data_reduction 'Bruker SAINT'
_computing_molecular_graphics 'Bruker SHELXTL'
_computing_publication_material 'Bruker SHELXTL'
_computing_structure_refinement 'SHELXL-97 (Sheldrick, 1997)'
_computing_structure_solution 'SHELXS-97 (Sheldrick, 1990)'
_diffrn_ambient_temperature 150(2)
_diffrn_measured_fraction_theta_full 0.996
_diffrn_measured_fraction_theta_max 0.996
_diffrn_radiation_monochromator graphite
_diffrn_radiation_source 'fine-focus sealed tube'
_diffrn_radiation_type MoK\a
_diffrn_radiation_wavelength 0.71073
_diffrn_reflns_av_R_equivalents 0.0662
_diffrn_reflns_av_sigmaI/netI 0.0524
_diffrn_reflns_limit_h_max 25
_diffrn_reflns_limit_h_min -25
_diffrn_reflns_limit_k_max 30
_diffrn_reflns_limit_k_min -15
_diffrn_reflns_limit_l_max 31
_diffrn_reflns_limit_l_min -29
_diffrn_reflns_number 70503
_diffrn_reflns_theta_full 25.00
_diffrn_reflns_theta_max 25.00
_diffrn_reflns_theta_min 1.76
_exptl_absorpt_coefficient_mu 2.823
_exptl_absorpt_correction_T_max 0.693
_exptl_absorpt_correction_T_min 0.643
_exptl_absorpt_correction_type multi-scan
_exptl_crystal_colour brown
_exptl_crystal_density_diffrn 1.626
_exptl_crystal_density_method 'not measured'
_exptl_crystal_description block
_exptl_crystal_F_000 7076
_exptl_crystal_size_max 0.16
_exptl_crystal_size_mid 0.14
_exptl_crystal_size_min 0.13
_platon_squeeze_details ' ?'
_refine_diff_density_max 1.443
_refine_diff_density_min -1.010
_refine_diff_density_rms 0.166
_refine_ls_extinction_coef 0.00012(4)
_refine_ls_extinction_expression Fc^*^=kFc[1+0.001xFc^2^\l^3^/sin(2\q)]^-1/4^
_refine_ls_extinction_method SHELXL
_refine_ls_goodness_of_fit_ref 1.065
_refine_ls_hydrogen_treatment constr
_refine_ls_matrix_type full
_refine_ls_number_parameters 741
_refine_ls_number_reflns 12957
_refine_ls_number_restraints 7
_refine_ls_restrained_S_all 1.066
_refine_ls_R_factor_all 0.0942
_refine_ls_R_factor_gt 0.0728
_refine_ls_shift/su_max 0.002
_refine_ls_shift/su_mean 0.000
_refine_ls_structure_factor_coef Fsqd
_refine_ls_weighting_details 'calc w=1/[\s^2^(Fo^2^)+(0.1002P)^2^+129.6296P] where P=(Fo^2^+2Fc^2^)/3'
_refine_ls_weighting_scheme calc
_refine_ls_wR_factor_gt 0.2015
_refine_ls_wR_factor_ref 0.2122
_reflns_number_gt 9575
_reflns_number_total 13013
_reflns_threshold_expression >2sigma(I)
_cod_data_source_file c2dt30660c.txt
_cod_data_source_block compound2
_cod_depositor_comments
;
The following automatic conversions were performed:

'_symmetry_cell_setting' value 'Orthorhombic' changed to
'orthorhombic' according to
/home/saulius/struct/CIF-dictionaries/cif_core.dic dictionary named
'cif_core.dic' version 2.4.1 from 2010-06-29.

Automatic conversion script
Id: cif_fix_values 1891 2012-01-12 08:04:46Z andrius 
;
_cod_original_sg_symbol_H-M 'Pbcn '
_cod_database_code 7019591

loop_
_symmetry_equiv_pos_as_xyz
'x, y, z'
'-x+1/2, -y+1/2, z+1/2'
'x+1/2, -y+1/2, -z'
'-x, y, -z+1/2'
'-x, -y, -z'
'x-1/2, y-1/2, -z-1/2'
'-x-1/2, y-1/2, z'
'x, -y, z-1/2'

loop_
_atom_site_label
_atom_site_type_symbol
_atom_site_fract_x
_atom_site_fract_y
_atom_site_fract_z
_atom_site_U_iso_or_equiv
_atom_site_adp_type
_atom_site_occupancy
_atom_site_symmetry_multiplicity
_atom_site_calc_flag
_atom_site_refinement_flags
As1 As 0.05873(4) 0.84155(3) 0.86412(3) 0.0292(2) Uani 1 1 d .
As2 As 0.19383(4) 0.64446(3) 0.85492(3) 0.0275(2) Uani 1 1 d .
As3 As -0.04406(4) 0.53899(4) 0.86496(3) 0.0321(2) Uani 1 1 d .
As4 As 0.17996(5) 0.73581(3) 0.62980(3) 0.0331(2) Uani 1 1 d .
V1 V 0.18759(7) 0.77471(5) 0.84295(5) 0.0275(3) Uani 1 1 d .
V2 V 0.12616(7) 0.87466(5) 0.75441(5) 0.0271(3) Uani 1 1 d .
V3 V 0.22081(7) 0.79960(5) 0.73380(5) 0.0291(3) Uani 1 1 d .
V4 V -0.09628(7) 0.84384(5) 0.85410(5) 0.0267(3) Uani 1 1 d .
V5 V 0.10890(7) 0.53618(5) 0.84545(5) 0.0293(3) Uani 1 1 d .
V6 V -0.12739(7) 0.50433(5) 0.76477(5) 0.0313(4) Uani 1 1 d .
V7 V 0.22204(7) 0.58106(6) 0.74727(5) 0.0316(4) Uani 1 1 d .
V8 V 0.17428(7) 0.60557(6) 0.64145(5) 0.0320(4) Uani 1 1 d .
C1 C 0.0791(5) 0.8906(4) 0.9136(3) 0.038(2) Uani 1 1 d .
C2 C 0.1300(7) 0.8806(5) 0.9438(5) 0.076(4) Uani 1 1 d .
H2C H 0.1520 0.8498 0.9399 0.091 Uiso 1 1 calc R
C3 C 0.1486(10) 0.9181(7) 0.9809(6) 0.112(6) Uani 1 1 d .
H3C H 0.1833 0.9139 1.0011 0.134 Uiso 1 1 calc R
C4 C 0.1068(10) 0.9650(5) 0.9845(6) 0.093(6) Uani 1 1 d .
C5 C 0.0621(8) 0.9737(6) 0.9525(6) 0.092(5) Uani 1 1 d .
H5A H 0.0414 1.0053 0.9531 0.110 Uiso 1 1 calc R
C6 C 0.0460(7) 0.9366(5) 0.9183(5) 0.076(4) Uani 1 1 d .
H6A H 0.0121 0.9421 0.8975 0.091 Uiso 1 1 calc R
C7 C 0.2621(4) 0.6348(3) 0.8980(3) 0.034(2) Uani 1 1 d .
C8 C 0.2544(6) 0.6171(6) 0.9456(5) 0.084(5) Uani 1 1 d .
H8A H 0.2155 0.6072 0.9565 0.101 Uiso 1 1 calc R
C9 C 0.3029(6) 0.6138(6) 0.9777(4) 0.076(4) Uani 1 1 d .
H9A H 0.2960 0.6030 1.0108 0.091 Uiso 1 1 calc R
C10 C 0.3634(6) 0.6259(5) 0.9628(4) 0.063(3) Uani 1 1 d .
C11 C 0.3696(7) 0.6409(9) 0.9132(5) 0.125(8) Uani 1 1 d .
H11A H 0.4087 0.6475 0.9004 0.150 Uiso 1 1 calc R
C12 C 0.3187(6) 0.6462(7) 0.8817(4) 0.091(5) Uani 1 1 d .
H12A H 0.3242 0.6580 0.8488 0.109 Uiso 1 1 calc R
C13 C -0.0582(4) 0.4877(3) 0.9141(3) 0.0288(19) Uani 1 1 d .
C14 C -0.0520(7) 0.4367(4) 0.9048(4) 0.077(4) Uani 1 1 d .
H14A H -0.0425 0.4262 0.8720 0.092 Uiso 1 1 calc R
C15 C -0.0590(8) 0.3990(5) 0.9417(4) 0.090(5) Uani 1 1 d .
H15A H -0.0545 0.3640 0.9337 0.108 Uiso 1 1 calc R
C16 C -0.0725(5) 0.4137(4) 0.9902(3) 0.045(2) Uani 1 1 d .
C17 C -0.0806(9) 0.4644(5) 0.9997(5) 0.113(7) Uani 1 1 d .
H17A H -0.0935 0.4747 1.0317 0.135 Uiso 1 1 calc R
C18 C -0.0700(7) 0.5019(6) 0.9628(5) 0.088(4) Uani 1 1 d U
H18A H -0.0710 0.5369 0.9714 0.105 Uiso 1 1 calc R
C19 C 0.2439(5) 0.7466(3) 0.5828(3) 0.039(2) Uani 1 1 d .
C20 C 0.2306(7) 0.7542(7) 0.5332(5) 0.091(5) Uani 1 1 d .
H20A H 0.1899 0.7572 0.5228 0.109 Uiso 1 1 calc R
C21 C 0.2781(8) 0.7575(7) 0.4978(5) 0.102(6) Uani 1 1 d .
H21A H 0.2688 0.7601 0.4636 0.123 Uiso 1 1 calc R
C22 C 0.3382(8) 0.7570(5) 0.5131(4) 0.073(4) Uani 1 1 d .
C23 C 0.3524(8) 0.7519(9) 0.5637(5) 0.124(8) Uani 1 1 d .
H23A H 0.3930 0.7521 0.5749 0.149 Uiso 1 1 calc R
C24 C 0.3033(7) 0.7465(7) 0.5975(5) 0.097(5) Uani 1 1 d .
H24A H 0.3121 0.7425 0.6317 0.116 Uiso 1 1 calc R
C26 C 0.2117(6) 0.9928(6) 0.8705(5) 0.075(4) Uani 1 1 d .
H26A H 0.1966 1.0263 0.8605 0.113 Uiso 1 1 calc R
H26B H 0.2408 0.9969 0.8975 0.113 Uiso 1 1 calc R
H26C H 0.1780 0.9717 0.8818 0.113 Uiso 1 1 calc R
C27 C 0.2787(7) 0.8964(6) 0.6153(4) 0.079(4) Uani 1 1 d .
H27A H 0.2969 0.8637 0.6245 0.118 Uiso 1 1 calc R
H27B H 0.3102 0.9197 0.6037 0.118 Uiso 1 1 calc R
H27C H 0.2491 0.8911 0.5889 0.118 Uiso 1 1 calc R
C28 C 0.2186(6) 0.9682(4) 0.6488(4) 0.059(3) Uani 1 1 d .
H28A H 0.1991 0.9814 0.6788 0.089 Uiso 1 1 calc R
H28B H 0.1882 0.9633 0.6229 0.089 Uiso 1 1 calc R
H28C H 0.2489 0.9926 0.6373 0.089 Uiso 1 1 calc R
C25 C 0.2667(7) 0.9164(4) 0.8387(5) 0.076(4) Uani 1 1 d .
H25A H 0.2858 0.9022 0.8090 0.115 Uiso 1 1 calc R
H25B H 0.2340 0.8939 0.8494 0.115 Uiso 1 1 calc R
H25C H 0.2967 0.9193 0.8652 0.115 Uiso 1 1 calc R
N1 N 0.1251(9) 1.0019(6) 1.0219(5) 0.144(7) Uani 1 1 d .
H1A H 0.1064 1.0313 1.0241 0.173 Uiso 1 1 calc R
H1B H 0.1547 0.9947 1.0423 0.173 Uiso 1 1 calc R
N2 N 0.4132(5) 0.6222(5) 0.9950(4) 0.088(4) Uani 1 1 d .
H2A H 0.4495 0.6294 0.9842 0.105 Uiso 1 1 calc R
H2B H 0.4078 0.6128 1.0259 0.105 Uiso 1 1 calc R
N3 N -0.0764(5) 0.3771(3) 1.0286(3) 0.062(3) Uani 1 1 d .
H3A H -0.0841 0.3868 1.0590 0.075 Uiso 1 1 calc R
H3B H -0.0712 0.3446 1.0219 0.075 Uiso 1 1 calc R
N4 N 0.3852(6) 0.7636(5) 0.4768(4) 0.091(4) Uani 1 1 d .
N5 N 0.2420(5) 0.9676(3) 0.8271(3) 0.053(2) Uani 1 1 d .
H5B H 0.2449 0.9817 0.7978 0.063 Uiso 1 1 calc R
N6 N 0.2478(4) 0.9192(3) 0.6599(3) 0.050(2) Uani 1 1 d .
H6B H 0.2473 0.9048 0.6892 0.060 Uiso 1 1 calc R
O1 O -0.0134(3) 0.8189(2) 0.8736(2) 0.0390(15) Uani 1 1 d .
O2 O 0.0609(3) 0.8685(2) 0.8054(2) 0.0340(14) Uani 1 1 d .
O3 O 0.1046(3) 0.7894(2) 0.8702(2) 0.0353(14) Uani 1 1 d .
O4 O 0.1362(3) 0.6038(2) 0.8702(2) 0.0352(14) Uani 1 1 d .
O5 O 0.2172(3) 0.6403(2) 0.7941(2) 0.0318(13) Uani 1 1 d .
O6 O 0.1629(3) 0.7044(2) 0.8632(2) 0.0329(14) Uani 1 1 d .
O7 O -0.0885(3) 0.5913(2) 0.8764(2) 0.0395(15) Uani 1 1 d .
O8 O 0.0284(3) 0.5624(2) 0.8679(2) 0.0365(15) Uani 1 1 d .
O9 O -0.0534(3) 0.5125(2) 0.8069(2) 0.0351(14) Uani 1 1 d .
O10 O 0.1476(3) 0.6767(2) 0.6231(2) 0.0380(15) Uani 1 1 d .
O11 O 0.1195(3) 0.7762(2) 0.6192(2) 0.0433(16) Uani 1 1 d .
O12 O 0.2095(3) 0.7400(2) 0.6889(2) 0.0344(14) Uani 1 1 d .
O13 O 0.2859(3) 0.8283(2) 0.7246(2) 0.0422(16) Uani 1 1 d .
O14 O 0.1563(3) 0.9319(2) 0.7598(2) 0.0377(15) Uani 1 1 d .
O15 O 0.0598(3) 0.8810(2) 0.7040(2) 0.0327(14) Uani 1 1 d .
O16 O -0.1165(3) 0.8864(2) 0.8954(2) 0.0365(15) Uani 1 1 d .
O17 O 0.1630(3) 0.8418(2) 0.6949(2) 0.0320(13) Uani 1 1 d .
O18 O 0.1336(4) 0.4951(2) 0.8856(2) 0.0483(18) Uani 1 1 d .
O19 O 0.1699(3) 0.5389(2) 0.7908(2) 0.0315(13) Uani 1 1 d .
O20 O 0.0682(3) 0.4958(2) 0.7913(2) 0.0355(14) Uani 1 1 d .
O21 O -0.1578(3) 0.4477(2) 0.7740(2) 0.0434(16) Uani 1 1 d .
O22 O -0.1710(3) 0.5532(2) 0.8061(2) 0.0333(14) Uani 1 1 d .
O23 O 0.2295(3) 0.6347(2) 0.6936(2) 0.0331(14) Uani 1 1 d .
O24 O 0.2888(3) 0.5537(2) 0.7511(2) 0.0404(15) Uani 1 1 d .
O25 O 0.2165(3) 0.5831(2) 0.5967(2) 0.0467(17) Uani 1 1 d .
O26 O 0.2356(3) 0.7967(2) 0.8830(2) 0.0391(15) Uani 1 1 d .
O27 O 0.1764(3) 0.8263(2) 0.7906(2) 0.0284(13) Uani 1 1 d .
O28 O 0.2373(3) 0.7454(2) 0.78619(19) 0.0338(14) Uani 1 1 d .
N7 N 0.4442(9) 0.8474(8) 0.0431(8) 0.150(5) Uiso 1 1 d .
C29 C 0.4326(12) 0.8051(10) 0.0144(10) 0.152(4) Uiso 1 1 d .
C30 C 0.4665(12) 0.8458(10) 0.0873(10) 0.152(4) Uiso 1 1 d .
N8 N 0.3692(10) 0.8526(8) 0.9590(8) 0.152(4) Uiso 1 1 d .
C31 C 0.3225(14) 0.8834(12) 0.9707(11) 0.179(6) Uiso 1 1 d .
C32 C 0.3774(13) 0.8102(11) 0.9186(11) 0.179(6) Uiso 1 1 d .
N9 N 0.0000 0.7058(14) 0.7500 0.179(6) Uiso 1 2 d S
C33 C 0.0533(12) 0.6791(9) 0.7425(9) 0.150(5) Uiso 1 1 d .
C34 C 0.0341(18) 0.7531(19) 0.7432(19) 0.150(5) Uiso 0.50 1 d PD
O29 O 0.0827(15) 0.7765(12) 0.7304(12) 0.150(5) Uiso 0.50 1 d PD
O1W O 0.0370(3) 0.7343(2) 0.5893(3) 0.0503(19) Uani 1 1 d .
O2W O 0.0311(4) 0.6864(4) 0.8682(3) 0.068(2) Uani 1 1 d .
O3W O 0.3903(8) 0.8500(6) 0.7461(6) 0.066(4) Uiso 0.50 1 d P
O4W O 0.2306(7) 0.5024(6) 0.5271(6) 0.062(4) Uiso 0.50 1 d P
O5W O 0.0045(9) 0.7715(8) 0.5027(8) 0.199(8) Uiso 1 1 d .
O6W O 0.0535(10) 0.3837(9) 0.8000(8) 0.101(7) Uiso 0.50 1 d P
O7W O 0.5358(16) 0.6418(13) 0.9318(13) 0.173(12) Uiso 0.50 1 d P
O8W O 0.3702(11) 0.7608(9) 0.8003(9) 0.111(7) Uiso 0.50 1 d P

loop_
_atom_site_aniso_label
_atom_site_aniso_U_11
_atom_site_aniso_U_22
_atom_site_aniso_U_33
_atom_site_aniso_U_23
_atom_site_aniso_U_13
_atom_site_aniso_U_12
As1 0.0415(5) 0.0247(4) 0.0214(4) 0.0021(3) 0.0033(4) 0.0066(4)
As2 0.0350(5) 0.0230(4) 0.0245(4) 0.0023(3) 0.0065(3) 0.0018(4)
As3 0.0396(5) 0.0355(5) 0.0213(4) -0.0010(4) 0.0096(4) -0.0016(4)
As4 0.0554(6) 0.0248(5) 0.0191(4) -0.0003(3) 0.0020(4) 0.0062(4)
V1 0.0379(8) 0.0238(7) 0.0207(7) 0.0019(5) -0.0017(6) 0.0001(6)
V2 0.0394(9) 0.0189(7) 0.0230(7) 0.0025(5) -0.0015(6) -0.0042(6)
V3 0.0384(8) 0.0267(7) 0.0221(7) 0.0042(6) 0.0014(6) -0.0028(6)
V4 0.0405(9) 0.0200(7) 0.0197(7) -0.0032(5) 0.0016(6) 0.0012(6)
V5 0.0432(9) 0.0208(7) 0.0240(7) 0.0050(6) 0.0097(6) 0.0039(6)
V6 0.0474(9) 0.0208(7) 0.0256(7) -0.0014(6) 0.0105(6) -0.0083(6)
V7 0.0407(9) 0.0277(8) 0.0262(7) 0.0035(6) 0.0094(6) 0.0103(7)
V8 0.0481(10) 0.0268(8) 0.0213(7) -0.0013(6) 0.0098(6) -0.0006(7)
C1 0.052(6) 0.038(5) 0.024(4) -0.007(4) 0.005(4) -0.012(5)
C2 0.119(12) 0.056(8) 0.052(7) -0.014(6) -0.001(8) -0.012(8)
C3 0.145(16) 0.115(14) 0.076(10) -0.032(10) -0.016(10) -0.044(13)
C4 0.169(17) 0.047(8) 0.064(9) -0.027(7) 0.043(10) -0.038(10)
C5 0.124(14) 0.060(9) 0.091(11) -0.040(8) -0.013(10) 0.023(9)
C6 0.109(11) 0.058(8) 0.059(8) -0.018(6) -0.005(7) 0.016(8)
C7 0.043(5) 0.039(5) 0.020(4) 0.003(4) 0.011(4) 0.013(4)
C8 0.064(8) 0.134(13) 0.054(7) 0.049(8) 0.016(6) 0.016(9)
C9 0.058(8) 0.130(13) 0.040(6) 0.026(7) -0.006(6) 0.027(8)
C10 0.065(8) 0.086(9) 0.038(6) 0.000(6) -0.013(5) 0.010(7)
C11 0.061(9) 0.27(2) 0.042(7) 0.055(11) -0.003(6) -0.055(12)
C12 0.066(8) 0.184(17) 0.022(5) 0.032(8) -0.006(5) -0.020(10)
C13 0.024(4) 0.041(5) 0.021(4) 0.003(4) 0.010(3) -0.005(4)
C14 0.161(14) 0.042(7) 0.028(5) -0.010(5) 0.025(7) -0.020(8)
C15 0.189(17) 0.040(7) 0.041(6) -0.001(5) 0.036(8) -0.018(8)
C16 0.059(7) 0.048(6) 0.029(5) 0.004(4) 0.009(4) 0.001(5)
C17 0.22(2) 0.066(9) 0.053(8) 0.029(7) 0.083(10) 0.068(11)
C18 0.116(8) 0.076(7) 0.071(7) 0.009(6) 0.038(6) 0.025(7)
C19 0.064(7) 0.031(5) 0.022(4) 0.001(4) 0.008(4) -0.005(5)
C20 0.092(11) 0.135(14) 0.045(7) 0.004(8) 0.004(7) -0.027(10)
C21 0.122(14) 0.157(16) 0.028(6) -0.009(8) 0.018(7) -0.058(12)
C22 0.129(13) 0.061(7) 0.028(5) -0.015(5) 0.030(7) -0.049(8)
C23 0.103(12) 0.23(2) 0.044(8) -0.012(10) 0.035(8) -0.063(14)
C24 0.083(10) 0.175(17) 0.033(6) 0.003(8) 0.009(6) -0.015(11)
C26 0.067(8) 0.092(10) 0.067(8) -0.013(7) -0.001(7) -0.020(8)
C27 0.099(11) 0.097(11) 0.040(6) 0.010(7) 0.003(7) -0.014(9)
C28 0.082(9) 0.038(6) 0.058(7) 0.017(5) -0.014(6) -0.017(6)
C25 0.117(12) 0.042(7) 0.070(8) 0.016(6) -0.041(8) -0.031(7)
N1 0.25(2) 0.103(11) 0.077(9) -0.049(8) 0.012(11) -0.075(13)
N2 0.073(7) 0.153(12) 0.038(5) 0.002(6) -0.012(5) 0.008(8)
N3 0.109(8) 0.045(5) 0.033(5) 0.009(4) 0.022(5) 0.009(5)
N4 0.121(10) 0.106(9) 0.046(6) -0.037(6) 0.046(6) -0.076(8)
N5 0.086(7) 0.043(5) 0.030(4) 0.005(4) -0.007(4) -0.026(5)
N6 0.070(6) 0.047(5) 0.033(4) 0.019(4) -0.004(4) -0.018(5)
O1 0.051(4) 0.041(4) 0.025(3) 0.009(3) 0.001(3) 0.003(3)
O2 0.042(4) 0.028(3) 0.032(3) 0.011(3) 0.004(3) 0.007(3)
O3 0.046(4) 0.037(3) 0.023(3) 0.006(3) 0.005(3) 0.009(3)
O4 0.042(4) 0.030(3) 0.034(3) -0.003(3) 0.017(3) -0.006(3)
O5 0.039(3) 0.029(3) 0.027(3) 0.003(2) 0.006(3) -0.004(3)
O6 0.042(4) 0.024(3) 0.033(3) 0.005(2) 0.015(3) 0.005(3)
O7 0.053(4) 0.041(4) 0.024(3) -0.007(3) 0.004(3) 0.006(3)
O8 0.043(4) 0.031(3) 0.036(3) -0.007(3) 0.018(3) -0.006(3)
O9 0.044(4) 0.033(3) 0.028(3) -0.006(3) 0.014(3) -0.005(3)
O10 0.061(4) 0.024(3) 0.029(3) 0.002(2) -0.005(3) 0.004(3)
O11 0.064(5) 0.033(4) 0.032(3) -0.005(3) -0.013(3) 0.016(3)
O12 0.054(4) 0.031(3) 0.019(3) 0.003(2) -0.004(3) 0.007(3)
O13 0.046(4) 0.044(4) 0.037(3) 0.008(3) 0.000(3) -0.008(3)
O14 0.054(4) 0.020(3) 0.040(3) 0.006(3) -0.009(3) -0.001(3)
O15 0.047(4) 0.029(3) 0.022(3) -0.004(2) -0.004(3) 0.004(3)
O16 0.058(4) 0.028(3) 0.024(3) -0.007(2) -0.004(3) 0.007(3)
O17 0.045(4) 0.030(3) 0.021(3) 0.005(2) 0.004(3) -0.006(3)
O18 0.085(5) 0.033(4) 0.027(3) 0.006(3) 0.008(3) 0.014(4)
O19 0.046(4) 0.026(3) 0.023(3) 0.007(2) 0.006(3) 0.006(3)
O20 0.059(4) 0.026(3) 0.021(3) 0.000(2) 0.011(3) -0.002(3)
O21 0.067(5) 0.022(3) 0.041(4) -0.003(3) 0.015(3) -0.010(3)
O22 0.045(4) 0.032(3) 0.023(3) 0.001(2) 0.009(3) -0.004(3)
O23 0.044(4) 0.030(3) 0.026(3) 0.002(2) 0.005(3) 0.000(3)
O24 0.046(4) 0.038(4) 0.037(3) 0.005(3) 0.012(3) 0.015(3)
O25 0.074(5) 0.039(4) 0.027(3) -0.003(3) 0.018(3) 0.001(3)
O26 0.048(4) 0.043(4) 0.026(3) -0.001(3) -0.014(3) 0.001(3)
O27 0.036(3) 0.026(3) 0.023(3) 0.001(2) -0.001(2) 0.000(2)
O28 0.048(4) 0.035(3) 0.018(3) 0.004(2) 0.003(2) 0.005(3)
O1W 0.037(4) 0.036(4) 0.078(5) -0.033(4) 0.017(3) -0.022(3)
O2W 0.043(4) 0.102(7) 0.058(5) 0.005(5) 0.004(4) -0.006(4)

loop_
_atom_type_symbol
_atom_type_description
_atom_type_scat_dispersion_real
_atom_type_scat_dispersion_imag
_atom_type_scat_source
C C 0.0033 0.0016 'International Tables Vol C Tables 4.2.6.8 and 6.1.1.4'
H H 0.0000 0.0000 'International Tables Vol C Tables 4.2.6.8 and 6.1.1.4'
As As 0.0499 2.0058 'International Tables Vol C Tables 4.2.6.8 and 6.1.1.4'
N N 0.0061 0.0033 'International Tables Vol C Tables 4.2.6.8 and 6.1.1.4'
O O 0.0106 0.0060 'International Tables Vol C Tables 4.2.6.8 and 6.1.1.4'
V V 0.3005 0.5294 'International Tables Vol C Tables 4.2.6.8 and 6.1.1.4'

loop_
_geom_angle_atom_site_label_1
_geom_angle_atom_site_label_2
_geom_angle_atom_site_label_3
_geom_angle
_geom_angle_site_symmetry_1
_geom_angle_site_symmetry_3
O3 As1 O1 105.1(3) . .
O3 As1 O2 113.3(3) . .
O1 As1 O2 107.6(3) . .
O3 As1 C1 109.4(4) . .
O1 As1 C1 110.4(4) . .
O2 As1 C1 110.9(4) . .
O4 As2 O5 114.3(3) . .
O4 As2 O6 103.9(3) . .
O5 As2 O6 107.4(3) . .
O4 As2 C7 111.0(3) . .
O5 As2 C7 109.3(3) . .
O6 As2 C7 110.7(3) . .
O7 As3 O8 104.0(3) . .
O7 As3 O9 114.5(3) . .
O8 As3 O9 107.3(3) . .
O7 As3 C13 110.1(3) . .
O8 As3 C13 111.8(3) . .
O9 As3 C13 109.0(3) . .
O10 As4 O12 108.2(3) . .
O10 As4 O11 102.2(3) . .
O12 As4 O11 114.0(3) . .
O10 As4 C19 111.8(3) . .
O12 As4 C19 108.6(4) . .
O11 As4 C19 111.8(4) . .
O26 V1 O27 108.4(3) . .
O26 V1 O6 109.0(3) . .
O27 V1 O6 142.6(3) . .
O26 V1 O3 106.7(3) . .
O27 V1 O3 90.9(2) . .
O6 V1 O3 80.0(2) . .
O26 V1 O28 106.3(3) . .
O27 V1 O28 77.8(2) . .
O6 V1 O28 90.3(2) . .
O3 V1 O28 147.0(3) . .
O26 V1 V3 113.7(2) . .
O27 V1 V3 37.46(17) . .
O6 V1 V3 121.19(17) . .
O3 V1 V3 121.43(17) . .
O28 V1 V3 40.40(16) . .
O14 V2 O27 108.5(3) . .
O14 V2 O17 107.4(3) . .
O27 V2 O17 83.6(2) . .
O14 V2 O2 107.7(3) . .
O27 V2 O2 90.9(2) . .
O17 V2 O2 144.4(3) . .
O14 V2 O15 106.3(3) . .
O27 V2 O15 144.2(2) . .
O17 V2 O15 78.0(2) . .
O2 V2 O15 86.8(3) . .
O14 V2 V3 109.8(2) . .
O27 V2 V3 41.33(16) . .
O17 V2 V3 42.63(17) . .
O2 V2 V3 126.38(17) . .
O15 V2 V3 116.80(17) . .
O14 V2 V4 113.9(2) . 4_556
O27 V2 V4 115.12(17) . 4_556
O17 V2 V4 38.55(18) . 4_556
O2 V2 V4 118.21(19) . 4_556
O15 V2 V4 39.50(17) . 4_556
V3 V2 V4 78.41(5) . 4_556
O13 V3 O27 113.3(3) . .
O13 V3 O17 103.3(3) . .
O27 V3 O17 83.6(2) . .
O13 V3 O12 112.2(3) . .
O27 V3 O12 134.1(3) . .
O17 V3 O12 92.0(2) . .
O13 V3 O28 105.5(3) . .
O27 V3 O28 78.3(2) . .
O17 V3 O28 150.3(3) . .
O12 V3 O28 84.0(2) . .
O13 V3 V2 110.4(2) . .
O27 V3 V2 41.28(17) . .
O17 V3 V2 42.77(17) . .
O12 V3 V2 123.5(2) . .
O28 V3 V2 117.76(18) . .
O13 V3 V1 116.5(2) . .
O27 V3 V1 37.93(16) . .
O17 V3 V1 117.63(18) . .
O12 V3 V1 112.42(17) . .
O28 V3 V1 40.38(17) . .
V2 V3 V1 77.96(5) . .
O16 V4 O11 106.9(3) . 4_556
O16 V4 O17 105.6(3) . 4_556
O11 V4 O17 91.4(3) 4_556 4_556
O16 V4 O15 108.1(3) . 4_556
O11 V4 O15 145.0(3) 4_556 4_556
O17 V4 O15 78.1(2) 4_556 4_556
O16 V4 O1 107.0(3) . .
O11 V4 O1 81.4(3) 4_556 .
O17 V4 O1 147.4(2) 4_556 .
O15 V4 O1 89.7(3) 4_556 .
O16 V4 V2 113.9(2) . 4_556
O11 V4 V2 121.28(18) 4_556 4_556
O17 V4 V2 38.81(17) 4_556 4_556
O15 V4 V2 39.36(17) 4_556 4_556
O1 V4 V2 121.55(18) . 4_556
O18 V5 O4 105.4(3) . .
O18 V5 O19 106.7(3) . .
O4 V5 O19 90.6(2) . .
O18 V5 O8 109.0(3) . .
O4 V5 O8 82.1(3) . .
O19 V5 O8 144.2(3) . .
O18 V5 O20 106.6(3) . .
O4 V5 O20 147.9(3) . .
O19 V5 O20 77.8(2) . .
O8 V5 O20 90.0(3) . .
O18 V5 V6 114.5(2) . 4_556
O4 V5 V6 121.27(17) . 4_556
O19 V5 V6 38.54(18) . 4_556
O8 V5 V6 119.83(19) . 4_556
O20 V5 V6 39.40(17) . 4_556
O21 V6 O22 107.6(3) . .
O21 V6 O19 109.3(3) . 4_556
O22 V6 O19 84.1(2) . 4_556
O21 V6 O9 110.2(3) . .
O22 V6 O9 90.7(3) . .
O19 V6 O9 140.0(3) 4_556 .
O21 V6 O20 106.2(3) . 4_556
O22 V6 O20 145.4(2) . 4_556
O19 V6 O20 78.0(2) 4_556 4_556
O9 V6 O20 84.5(3) . 4_556
O21 V6 V7 110.1(3) . 4_556
O22 V6 V7 42.07(18) . 4_556
O19 V6 V7 42.54(16) 4_556 4_556
O9 V6 V7 125.15(18) . 4_556
O20 V6 V7 117.35(18) 4_556 4_556
O21 V6 V5 116.0(2) . 4_556
O22 V6 V5 115.72(18) . 4_556
O19 V6 V5 38.82(17) 4_556 4_556
O9 V6 V5 113.84(17) . 4_556
O20 V6 V5 39.40(18) 4_556 4_556
V7 V6 V5 78.69(5) 4_556 4_556
O24 V7 O22 113.6(3) . 4_556
O24 V7 O19 104.0(3) . .
O22 V7 O19 83.8(2) 4_556 .
O24 V7 O5 110.2(3) . .
O22 V7 O5 135.8(3) 4_556 .
O19 V7 O5 91.6(2) . .
O24 V7 O23 105.9(3) . .
O22 V7 O23 77.4(2) 4_556 .
O19 V7 O23 149.1(3) . .
O5 V7 O23 85.3(2) . .
O24 V7 V6 110.6(2) . 4_556
O22 V7 V6 41.65(17) 4_556 4_556
O19 V7 V6 42.66(17) . 4_556
O5 V7 V6 124.35(18) . 4_556
O23 V7 V6 117.19(19) . 4_556
O24 V7 V8 117.0(2) . .
O22 V7 V8 37.92(17) 4_556 .
O19 V7 V8 117.39(19) . .
O5 V7 V8 113.57(18) . .
O23 V7 V8 39.51(18) . .
V6 V7 V8 78.24(6) 4_556 .
O25 V8 O22 107.4(3) . 4_556
O25 V8 O7 107.4(3) . 4_556
O22 V8 O7 90.4(3) 4_556 4_556
O25 V8 O23 107.7(3) . .
O22 V8 O23 77.6(2) 4_556 .
O7 V8 O23 144.9(3) 4_556 .
O25 V8 O10 108.6(3) . .
O22 V8 O10 144.0(3) 4_556 .
O7 V8 O10 80.5(3) 4_556 .
O23 V8 O10 89.9(3) . .
O25 V8 V7 114.1(3) . .
O22 V8 V7 37.91(18) 4_556 .
O7 V8 V7 120.42(17) 4_556 .
O23 V8 V7 39.76(17) . .
O10 V8 V7 121.02(18) . .
C2 C1 C6 121.2(10) . .
C2 C1 As1 117.8(8) . .
C6 C1 As1 120.9(8) . .
C1 C2 C3 119.6(14) . .
C1 C2 H2C 120.2 . .
C3 C2 H2C 120.2 . .
C2 C3 C4 114.2(16) . .
C2 C3 H3C 122.9 . .
C4 C3 H3C 122.9 . .
C5 C4 N1 122.7(17) . .
C5 C4 C3 122.9(12) . .
N1 C4 C3 113.9(18) . .
C4 C5 C6 120.0(14) . .
C4 C5 H5A 120.0 . .
C6 C5 H5A 120.0 . .
C5 C6 C1 121.6(14) . .
C5 C6 H6A 119.2 . .
C1 C6 H6A 119.2 . .
C12 C7 C8 119.3(10) . .
C12 C7 As2 120.0(7) . .
C8 C7 As2 120.7(8) . .
C7 C8 C9 120.6(12) . .
C7 C8 H8A 119.7 . .
C9 C8 H8A 119.7 . .
C8 C9 C10 122.4(11) . .
C8 C9 H9A 118.8 . .
C10 C9 H9A 118.8 . .
C11 C10 N2 122.1(12) . .
C11 C10 C9 114.9(11) . .
N2 C10 C9 123.0(11) . .
C10 C11 C12 121.4(12) . .
C10 C11 H11A 119.3 . .
C12 C11 H11A 119.3 . .
C7 C12 C11 121.2(10) . .
C7 C12 H12A 119.4 . .
C11 C12 H12A 119.4 . .
C14 C13 C18 117.1(10) . .
C14 C13 As3 122.9(7) . .
C18 C13 As3 119.8(9) . .
C13 C14 C15 122.9(10) . .
C13 C14 H14A 118.5 . .
C15 C14 H14A 118.5 . .
C16 C15 C14 119.5(11) . .
C16 C15 H15A 120.3 . .
C14 C15 H15A 120.3 . .
C17 C16 C15 118.2(10) . .
C17 C16 N3 121.0(9) . .
C15 C16 N3 120.8(10) . .
C16 C17 C18 121.5(11) . .
C16 C17 H17A 119.3 . .
C18 C17 H17A 119.3 . .
C13 C18 C17 120.5(13) . .
C13 C18 H18A 119.7 . .
C17 C18 H18A 119.7 . .
C24 C19 C20 118.9(11) . .
C24 C19 As4 121.1(8) . .
C20 C19 As4 120.1(10) . .
C19 C20 C21 119.9(14) . .
C19 C20 H20A 120.1 . .
C21 C20 H20A 120.1 . .
C22 C21 C20 120.5(12) . .
C22 C21 H21A 119.7 . .
C20 C21 H21A 119.7 . .
C21 C22 C23 120.2(12) . .
C21 C22 N4 119.3(12) . .
C23 C22 N4 120.5(15) . .
C22 C23 C24 117.3(16) . .
C22 C23 H23A 121.4 . .
C24 C23 H23A 121.4 . .
C19 C24 C23 123.1(13) . .
C19 C24 H24A 118.4 . .
C23 C24 H24A 118.4 . .
N5 C26 H26A 109.5 . .
N5 C26 H26B 109.5 . .
H26A C26 H26B 109.5 . .
N5 C26 H26C 109.5 . .
H26A C26 H26C 109.5 . .
H26B C26 H26C 109.5 . .
N6 C27 H27A 109.5 . .
N6 C27 H27B 109.5 . .
H27A C27 H27B 109.5 . .
N6 C27 H27C 109.5 . .
H27A C27 H27C 109.5 . .
H27B C27 H27C 109.5 . .
N6 C28 H28A 109.5 . .
N6 C28 H28B 109.5 . .
H28A C28 H28B 109.5 . .
N6 C28 H28C 109.5 . .
H28A C28 H28C 109.5 . .
H28B C28 H28C 109.5 . .
N5 C25 H25A 109.5 . .
N5 C25 H25B 109.5 . .
H25A C25 H25B 109.5 . .
N5 C25 H25C 109.5 . .
H25A C25 H25C 109.5 . .
H25B C25 H25C 109.5 . .
C4 N1 H1A 120.0 . .
C4 N1 H1B 120.0 . .
H1A N1 H1B 120.0 . .
C10 N2 H2A 120.0 . .
C10 N2 H2B 120.0 . .
H2A N2 H2B 120.0 . .
C16 N3 H3A 120.0 . .
C16 N3 H3B 120.0 . .
H3A N3 H3B 120.0 . .
C25 N5 C26 113.6(10) . .
C25 N5 H5B 123.2 . .
C26 N5 H5B 123.2 . .
C28 N6 C27 112.6(9) . .
C28 N6 H6B 123.7 . .
C27 N6 H6B 123.7 . .
As1 O1 V4 133.8(3) . .
As1 O2 V2 132.9(3) . .
As1 O3 V1 131.2(3) . .
As2 O4 V5 134.5(3) . .
As2 O5 V7 131.7(3) . .
As2 O6 V1 134.0(3) . .
As3 O7 V8 130.7(4) . 4_556
As3 O8 V5 133.9(3) . .
As3 O9 V6 130.9(3) . .
As4 O10 V8 133.4(4) . .
As4 O11 V4 133.5(4) . 4_556
As4 O12 V3 131.2(3) . .
V2 O15 V4 101.1(3) . 4_556
V4 O17 V3 147.7(3) 4_556 .
V4 O17 V2 102.6(3) 4_556 .
V3 O17 V2 94.6(2) . .
V7 O19 V6 94.8(2) . 4_556
V7 O19 V5 148.1(3) . .
V6 O19 V5 102.6(3) 4_556 .
V6 O20 V5 101.2(3) 4_556 .
V6 O22 V7 96.3(2) . 4_556
V6 O22 V8 152.1(4) . 4_556
V7 O22 V8 104.2(3) 4_556 4_556
V8 O23 V7 100.7(3) . .
V2 O27 V3 97.4(2) . .
V2 O27 V1 151.2(3) . .
V3 O27 V1 104.6(3) . .
V1 O28 V3 99.2(3) . .
C30 N7 C29 124(2) . .
C31 N8 C32 133(2) . .
C33 N9 C33 119(4) . 4_556
C33 N9 C34 88(2) . .
C33 N9 C34 152(3) 4_556 .
C33 N9 C34 152(3) . 4_556
C33 N9 C34 88(2) 4_556 4_556
C34 N9 C34 64(4) . 4_556
N9 C33 C34 47.4(16) . .
O29 C34 N9 150(4) . .
O29 C34 C34 151(3) . 4_556
N9 C34 C34 57.9(19) . 4_556
O29 C34 C33 107(3) . .
N9 C34 C33 44.3(15) . .
C34 C34 C33 102.1(14) 4_556 .

loop_
_geom_bond_atom_site_label_1
_geom_bond_atom_site_label_2
_geom_bond_distance
_geom_bond_site_symmetry_2
As1 O3 1.680(6) .
As1 O1 1.692(7) .
As1 O2 1.701(5) .
As1 C1 1.870(9) .
As2 O4 1.681(6) .
As2 O5 1.690(5) .
As2 O6 1.696(6) .
As2 C7 1.887(9) .
As3 O7 1.684(6) .
As3 O8 1.689(6) .
As3 O9 1.693(6) .
As3 C13 1.877(8) .
As4 O10 1.685(6) .
As4 O12 1.694(5) .
As4 O11 1.698(6) .
As4 C19 1.885(9) .
V1 O26 1.592(6) .
V1 O27 1.934(5) .
V1 O6 1.960(6) .
V1 O3 1.977(6) .
V1 O28 1.998(6) .
V1 V3 3.0440(19) .
V2 O14 1.618(6) .
V2 O27 1.911(6) .
V2 O17 1.957(6) .
V2 O2 1.964(6) .
V2 O15 1.970(6) .
V2 V3 2.873(2) .
V2 V4 3.0474(19) 4_556
V3 O13 1.614(6) .
V3 O27 1.913(6) .
V3 O17 1.952(6) .
V3 O12 1.954(6) .
V3 O28 1.999(6) .
V4 O16 1.607(6) .
V4 O11 1.945(6) 4_556
V4 O17 1.946(6) 4_556
V4 O15 1.975(6) 4_556
V4 O1 1.980(7) .
V4 V2 3.0474(19) 4_556
V5 O18 1.592(6) .
V5 O4 1.949(6) .
V5 O19 1.963(6) .
V5 O8 1.966(6) .
V5 O20 1.977(6) .
V5 V6 3.0548(19) 4_556
V6 O21 1.618(6) .
V6 O22 1.918(6) .
V6 O19 1.950(6) 4_556
V6 O9 1.967(7) .
V6 O20 1.977(6) 4_556
V6 V7 2.868(2) 4_556
V6 V5 3.0548(19) 4_556
V7 O24 1.615(6) .
V7 O22 1.933(6) 4_556
V7 O19 1.946(6) .
V7 O5 1.966(6) .
V7 O23 1.986(6) .
V7 V6 2.868(2) 4_556
V7 V8 3.051(2) .
V8 O25 1.607(6) .
V8 O22 1.934(6) 4_556
V8 O7 1.957(7) 4_556
V8 O23 1.975(6) .
V8 O10 1.978(6) .
C1 C2 1.389(17) .
C1 C6 1.390(15) .
C2 C3 1.433(18) .
C2 H2C 0.9300 .
C3 C4 1.51(3) .
C3 H3C 0.9300 .
C4 C5 1.31(2) .
C4 N1 1.429(17) .
C5 C6 1.362(18) .
C5 H5A 0.9300 .
C6 H6A 0.9300 .
C7 C12 1.335(15) .
C7 C8 1.349(13) .
C8 C9 1.356(17) .
C8 H8A 0.9300 .
C9 C10 1.407(17) .
C9 H9A 0.9300 .
C10 C11 1.375(16) .
C10 N2 1.380(14) .
C11 C12 1.391(17) .
C11 H11A 0.9300 .
C12 H12A 0.9300 .
C13 C14 1.341(14) .
C13 C18 1.363(15) .
C14 C15 1.385(15) .
C14 H14A 0.9300 .
C15 C16 1.369(14) .
C15 H15A 0.9300 .
C16 C17 1.339(16) .
C16 N3 1.386(12) .
C17 C18 1.392(17) .
C17 H17A 0.9300 .
C18 H18A 0.9300 .
C19 C24 1.348(18) .
C19 C20 1.359(15) .
C20 C21 1.396(19) .
C20 H20A 0.9300 .
C21 C22 1.37(2) .
C21 H21A 0.9300 .
C22 C23 1.379(19) .
C22 N4 1.412(14) .
C23 C24 1.398(18) .
C23 H23A 0.9300 .
C24 H24A 0.9300 .
C26 N5 1.474(15) .
C26 H26A 0.9600 .
C26 H26B 0.9600 .
C26 H26C 0.9600 .
C27 N6 1.478(15) .
C27 H27A 0.9600 .
C27 H27B 0.9600 .
C27 H27C 0.9600 .
C28 N6 1.442(14) .
C28 H28A 0.9600 .
C28 H28B 0.9600 .
C28 H28C 0.9600 .
C25 N5 1.453(15) .
C25 H25A 0.9600 .
C25 H25B 0.9600 .
C25 H25C 0.9600 .
N1 H1A 0.8600 .
N1 H1B 0.8600 .
N2 H2A 0.8600 .
N2 H2B 0.8600 .
N3 H3A 0.8600 .
N3 H3B 0.8600 .
N5 H5B 0.8600 .
N6 H6B 0.8600 .
O7 V8 1.957(7) 4_556
O11 V4 1.945(6) 4_556
O15 V4 1.975(6) 4_556
O17 V4 1.946(6) 4_556
O19 V6 1.950(6) 4_556
O20 V6 1.977(6) 4_556
O22 V7 1.933(6) 4_556
O22 V8 1.934(6) 4_556
N7 C30 1.27(3) .
N7 C29 1.35(3) .
N8 C31 1.32(3) .
N8 C32 1.54(3) .
N9 C33 1.36(3) .
N9 C33 1.36(3) 4_556
N9 C34 1.43(4) .
N9 C34 1.43(4) 4_556
C33 C34 1.95(5) .
C34 O29 1.262(19) .
C34 C34 1.52(7) 4_556

loop_
_geom_torsion_atom_site_label_1
_geom_torsion_atom_site_label_2
_geom_torsion_atom_site_label_3
_geom_torsion_atom_site_label_4
_geom_torsion
_geom_torsion_site_symmetry_1
_geom_torsion_site_symmetry_4
O14 V2 V3 O13 -6.7(3) . .
O27 V2 V3 O13 -102.5(4) . .
O17 V2 V3 O13 87.7(3) . .
O2 V2 V3 O13 -138.6(3) . .
O15 V2 V3 O13 114.3(3) . .
V4 V2 V3 O13 104.8(2) 4_556 .
O14 V2 V3 O27 95.7(3) . .
O17 V2 V3 O27 -169.8(4) . .
O2 V2 V3 O27 -36.1(3) . .
O15 V2 V3 O27 -143.2(3) . .
V4 V2 V3 O27 -152.8(3) 4_556 .
O14 V2 V3 O17 -94.4(3) . .
O27 V2 V3 O17 169.8(4) . .
O2 V2 V3 O17 133.7(3) . .
O15 V2 V3 O17 26.6(3) . .
V4 V2 V3 O17 17.1(2) 4_556 .
O14 V2 V3 O12 -143.6(3) . .
O27 V2 V3 O12 120.7(3) . .
O17 V2 V3 O12 -49.2(3) . .
O2 V2 V3 O12 84.5(3) . .
O15 V2 V3 O12 -22.5(3) . .
V4 V2 V3 O12 -32.1(2) 4_556 .
O14 V2 V3 O28 114.4(3) . .
O27 V2 V3 O28 18.7(3) . .
O17 V2 V3 O28 -151.2(3) . .
O2 V2 V3 O28 -17.5(3) . .
O15 V2 V3 O28 -124.5(3) . .
V4 V2 V3 O28 -134.1(2) 4_556 .
O14 V2 V3 V1 107.4(2) . .
O27 V2 V3 V1 11.6(3) . .
O17 V2 V3 V1 -158.2(3) . .
O2 V2 V3 V1 -24.5(2) . .
O15 V2 V3 V1 -131.6(2) . .
V4 V2 V3 V1 -141.15(5) 4_556 .
O26 V1 V3 O13 4.9(4) . .
O27 V1 V3 O13 94.5(4) . .
O6 V1 V3 O13 -128.0(3) . .
O3 V1 V3 O13 134.3(4) . .
O28 V1 V3 O13 -82.7(4) . .
O26 V1 V3 O27 -89.6(4) . .
O6 V1 V3 O27 137.5(4) . .
O3 V1 V3 O27 39.8(4) . .
O28 V1 V3 O27 -177.2(4) . .
O26 V1 V3 O17 -118.6(3) . .
O27 V1 V3 O17 -29.0(3) . .
O6 V1 V3 O17 108.5(3) . .
O3 V1 V3 O17 10.8(3) . .
O28 V1 V3 O17 153.8(3) . .
O26 V1 V3 O12 136.4(3) . .
O27 V1 V3 O12 -134.0(3) . .
O6 V1 V3 O12 3.5(3) . .
O3 V1 V3 O12 -94.2(3) . .
O28 V1 V3 O12 48.8(3) . .
O26 V1 V3 O28 87.6(4) . .
O27 V1 V3 O28 177.2(4) . .
O6 V1 V3 O28 -45.4(4) . .
O3 V1 V3 O28 -143.0(4) . .
O26 V1 V3 V2 -102.1(3) . .
O27 V1 V3 V2 -12.5(3) . .
O6 V1 V3 V2 125.0(2) . .
O3 V1 V3 V2 27.4(2) . .
O28 V1 V3 V2 170.3(3) . .
O24 V7 V8 O25 6.8(4) . .
O22 V7 V8 O25 -87.6(4) 4_556 .
O19 V7 V8 O25 -118.0(3) . .
O5 V7 V8 O25 136.9(3) . .
O23 V7 V8 O25 89.0(4) . .
V6 V7 V8 O25 -100.5(3) 4_556 .
O24 V7 V8 O22 94.4(4) . 4_556
O19 V7 V8 O22 -30.4(3) . 4_556
O5 V7 V8 O22 -135.4(3) . 4_556
O23 V7 V8 O22 176.7(4) . 4_556
V6 V7 V8 O22 -12.9(3) 4_556 4_556
O24 V7 V8 O7 136.7(4) . 4_556
O22 V7 V8 O7 42.3(4) 4_556 4_556
O19 V7 V8 O7 12.0(3) . 4_556
O5 V7 V8 O7 -93.1(3) . 4_556
O23 V7 V8 O7 -141.0(4) . 4_556
V6 V7 V8 O7 29.4(2) 4_556 4_556
O24 V7 V8 O23 -82.3(4) . .
O22 V7 V8 O23 -176.7(4) 4_556 .
O19 V7 V8 O23 153.0(3) . .
O5 V7 V8 O23 47.9(3) . .
V6 V7 V8 O23 170.4(3) 4_556 .
O24 V7 V8 O10 -125.8(4) . .
O22 V7 V8 O10 139.8(4) 4_556 .
O19 V7 V8 O10 109.4(3) . .
O5 V7 V8 O10 4.3(3) . .
O23 V7 V8 O10 -43.6(4) . .
V6 V7 V8 O10 126.9(2) 4_556 .
O3 As1 C1 C2 5.9(9) . .
O1 As1 C1 C2 121.1(9) . .
O2 As1 C1 C2 -119.8(8) . .
O3 As1 C1 C6 -177.2(9) . .
O1 As1 C1 C6 -62.0(10) . .
O2 As1 C1 C6 57.1(10) . .
C6 C1 C2 C3 0.8(19) . .
As1 C1 C2 C3 177.7(11) . .
C1 C2 C3 C4 3(2) . .
C2 C3 C4 C5 -8(2) . .
C2 C3 C4 N1 179.3(13) . .
N1 C4 C5 C6 -178.7(14) . .
C3 C4 C5 C6 9(3) . .
C4 C5 C6 C1 -5(3) . .
C2 C1 C6 C5 0(2) . .
As1 C1 C6 C5 -176.8(12) . .
O4 As2 C7 C12 153.1(11) . .
O5 As2 C7 C12 26.1(12) . .
O6 As2 C7 C12 -92.0(11) . .
O4 As2 C7 C8 -28.0(11) . .
O5 As2 C7 C8 -155.1(10) . .
O6 As2 C7 C8 86.8(11) . .
C12 C7 C8 C9 4(2) . .
As2 C7 C8 C9 -175.2(12) . .
C7 C8 C9 C10 -3(2) . .
C8 C9 C10 C11 -1(2) . .
C8 C9 C10 N2 -179.5(15) . .
N2 C10 C11 C12 -177.6(17) . .
C9 C10 C11 C12 4(3) . .
C8 C7 C12 C11 -1(3) . .
As2 C7 C12 C11 178.1(15) . .
C10 C11 C12 C7 -3(3) . .
O7 As3 C13 C14 150.4(10) . .
O8 As3 C13 C14 -94.5(11) . .
O9 As3 C13 C14 24.0(11) . .
O7 As3 C13 C18 -35.7(11) . .
O8 As3 C13 C18 79.4(10) . .
O9 As3 C13 C18 -162.2(10) . .
C18 C13 C14 C15 2(2) . .
As3 C13 C14 C15 176.2(13) . .
C13 C14 C15 C16 0(3) . .
C14 C15 C16 C17 2(2) . .
C14 C15 C16 N3 -176.4(14) . .
C15 C16 C17 C18 -6(3) . .
N3 C16 C17 C18 172.7(15) . .
C14 C13 C18 C17 -6(2) . .
As3 C13 C18 C17 -180.0(13) . .
C16 C17 C18 C13 8(3) . .
O10 As4 C19 C24 -107.2(12) . .
O12 As4 C19 C24 12.2(12) . .
O11 As4 C19 C24 138.9(11) . .
O10 As4 C19 C20 72.1(11) . .
O12 As4 C19 C20 -168.6(10) . .
O11 As4 C19 C20 -41.9(11) . .
C24 C19 C20 C21 5(2) . .
As4 C19 C20 C21 -174.2(12) . .
C19 C20 C21 C22 -5(3) . .
C20 C21 C22 C23 2(3) . .
C20 C21 C22 N4 -176.2(14) . .
C21 C22 C23 C24 1(3) . .
N4 C22 C23 C24 178.9(15) . .
C20 C19 C24 C23 -2(3) . .
As4 C19 C24 C23 177.0(15) . .
C22 C23 C24 C19 -1(3) . .
O3 As1 O1 V4 -157.5(4) . .
O2 As1 O1 V4 -36.5(6) . .
C1 As1 O1 V4 84.7(6) . .
O16 V4 O1 As1 -83.1(5) . .
O11 V4 O1 As1 171.8(5) 4_556 .
O17 V4 O1 As1 92.7(6) 4_556 .
O15 V4 O1 As1 25.8(5) 4_556 .
V2 V4 O1 As1 50.2(6) 4_556 .
O3 As1 O2 V2 -32.4(6) . .
O1 As1 O2 V2 -148.1(4) . .
C1 As1 O2 V2 91.1(6) . .
O14 V2 O2 As1 -97.8(5) . .
O27 V2 O2 As1 11.9(5) . .
O17 V2 O2 As1 92.1(6) . .
O15 V2 O2 As1 156.1(5) . .
V3 V2 O2 As1 34.8(6) . .
V4 V2 O2 As1 131.3(4) 4_556 .
O1 As1 O3 V1 155.6(4) . .
O2 As1 O3 V1 38.4(5) . .
C1 As1 O3 V1 -85.9(5) . .
O26 V1 O3 As1 88.3(5) . .
O27 V1 O3 As1 -21.1(5) . .
O6 V1 O3 As1 -164.7(5) . .
O28 V1 O3 As1 -89.8(6) . .
V3 V1 O3 As1 -44.1(5) . .
O5 As2 O4 V5 28.0(6) . .
O6 As2 O4 V5 144.7(5) . .
C7 As2 O4 V5 -96.2(6) . .
O18 V5 O4 As2 101.4(6) . .
O19 V5 O4 As2 -6.1(5) . .
O8 V5 O4 As2 -151.0(5) . .
O20 V5 O4 As2 -73.6(7) . .
V6 V5 O4 As2 -30.7(6) 4_556 .
O4 As2 O5 V7 -33.8(6) . .
O6 As2 O5 V7 -148.5(4) . .
C7 As2 O5 V7 91.3(5) . .
O24 V7 O5 As2 -90.6(5) . .
O22 V7 O5 As2 97.7(5) 4_556 .
O19 V7 O5 As2 15.0(5) . .
O23 V7 O5 As2 164.2(5) . .
V6 V7 O5 As2 44.3(5) 4_556 .
V8 V7 O5 As2 135.9(4) . .
O4 As2 O6 V1 -165.8(5) . .
O5 As2 O6 V1 -44.3(6) . .
C7 As2 O6 V1 75.0(5) . .
O26 V1 O6 As2 -83.5(5) . .
O27 V1 O6 As2 93.9(6) . .
O3 V1 O6 As2 172.1(5) . .
O28 V1 O6 As2 23.8(5) . .
V3 V1 O6 As2 51.3(6) . .
O8 As3 O7 V8 156.7(4) . 4_556
O9 As3 O7 V8 39.9(5) . 4_556
C13 As3 O7 V8 -83.3(5) . 4_556
O7 As3 O8 V5 -163.6(5) . .
O9 As3 O8 V5 -41.9(6) . .
C13 As3 O8 V5 77.6(5) . .
O18 V5 O8 As3 -80.1(6) . .
O4 V5 O8 As3 176.3(5) . .
O19 V5 O8 As3 96.3(6) . .
O20 V5 O8 As3 27.5(5) . .
V6 V5 O8 As3 54.6(5) 4_556 .
O7 As3 O9 V6 -36.3(5) . .
O8 As3 O9 V6 -151.2(4) . .
C13 As3 O9 V6 87.6(5) . .
O21 V6 O9 As3 -94.0(5) . .
O22 V6 O9 As3 15.1(5) . .
O19 V6 O9 As3 96.7(5) 4_556 .
O20 V6 O9 As3 160.7(5) 4_556 .
V7 V6 O9 As3 40.9(5) 4_556 .
V5 V6 O9 As3 133.7(4) 4_556 .
O12 As4 O10 V8 -44.5(5) . .
O11 As4 O10 V8 -165.1(5) . .
C19 As4 O10 V8 75.1(6) . .
O25 V8 O10 As4 -85.4(5) . .
O22 V8 O10 As4 91.9(6) 4_556 .
O7 V8 O10 As4 169.3(5) 4_556 .
O23 V8 O10 As4 23.3(5) . .
V7 V8 O10 As4 49.4(5) . .
O10 As4 O11 V4 146.6(5) . 4_556
O12 As4 O11 V4 30.1(7) . 4_556
C19 As4 O11 V4 -93.6(6) . 4_556
O10 As4 O12 V3 -149.9(4) . .
O11 As4 O12 V3 -36.9(6) . .
C19 As4 O12 V3 88.5(5) . .
O13 V3 O12 As4 -87.8(5) . .
O27 V3 O12 As4 100.5(5) . .
O17 V3 O12 As4 17.4(5) . .
O28 V3 O12 As4 167.9(5) . .
V2 V3 O12 As4 48.4(5) . .
V1 V3 O12 As4 138.5(4) . .
O14 V2 O15 V4 108.1(3) . 4_556
O27 V2 O15 V4 -57.3(5) . 4_556
O17 V2 O15 V4 3.3(2) . 4_556
O2 V2 O15 V4 -144.4(3) . 4_556
V3 V2 O15 V4 -14.8(3) . 4_556
O13 V3 O17 V4 131.7(6) . 4_556
O27 V3 O17 V4 -115.8(6) . 4_556
O12 V3 O17 V4 18.3(6) . 4_556
O28 V3 O17 V4 -63.2(8) . 4_556
V2 V3 O17 V4 -122.5(7) . 4_556
V1 V3 O17 V4 -98.4(6) . 4_556
O13 V3 O17 V2 -105.8(3) . .
O27 V3 O17 V2 6.7(2) . .
O12 V3 O17 V2 140.9(3) . .
O28 V3 O17 V2 59.4(5) . .
V1 V3 O17 V2 24.2(3) . .
O14 V2 O17 V4 -106.8(3) . 4_556
O27 V2 O17 V4 145.8(3) . 4_556
O2 V2 O17 V4 63.3(5) . 4_556
O15 V2 O17 V4 -3.3(2) . 4_556
V3 V2 O17 V4 152.5(4) . 4_556
O14 V2 O17 V3 100.6(3) . .
O27 V2 O17 V3 -6.7(2) . .
O2 V2 O17 V3 -89.3(4) . .
O15 V2 O17 V3 -155.8(3) . .
V4 V2 O17 V3 -152.5(4) 4_556 .
O24 V7 O19 V6 -105.3(3) . 4_556
O22 V7 O19 V6 7.5(2) 4_556 4_556
O5 V7 O19 V6 143.4(3) . 4_556
O23 V7 O19 V6 60.0(5) . 4_556
V8 V7 O19 V6 25.7(3) . 4_556
O24 V7 O19 V5 131.4(6) . .
O22 V7 O19 V5 -115.9(6) 4_556 .
O5 V7 O19 V5 20.1(6) . .
O23 V7 O19 V5 -63.4(9) . .
V6 V7 O19 V5 -123.4(7) 4_556 .
V8 V7 O19 V5 -97.6(6) . .
O18 V5 O19 V7 -130.0(6) . .
O4 V5 O19 V7 -23.7(6) . .
O8 V5 O19 V7 53.6(9) . .
O20 V5 O19 V7 126.1(7) . .
V6 V5 O19 V7 121.5(7) 4_556 .
O18 V5 O19 V6 108.5(3) . 4_556
O4 V5 O19 V6 -145.1(3) . 4_556
O8 V5 O19 V6 -67.8(5) . 4_556
O20 V5 O19 V6 4.7(2) . 4_556
O18 V5 O20 V6 -108.6(3) . 4_556
O4 V5 O20 V6 66.3(6) . 4_556
O19 V5 O20 V6 -4.6(2) . 4_556
O8 V5 O20 V6 141.5(3) . 4_556
O21 V6 O22 V7 -100.7(3) . 4_556
O19 V6 O22 V7 7.6(2) 4_556 4_556
O9 V6 O22 V7 147.8(3) . 4_556
O20 V6 O22 V7 66.5(5) 4_556 4_556
V5 V6 O22 V7 30.8(3) 4_556 4_556
O21 V6 O22 V8 122.1(7) . 4_556
O19 V6 O22 V8 -129.5(7) 4_556 4_556
O9 V6 O22 V8 10.7(7) . 4_556
O20 V6 O22 V8 -70.6(9) 4_556 4_556
V7 V6 O22 V8 -137.2(8) 4_556 4_556
V5 V6 O22 V8 -106.3(7) 4_556 4_556
O25 V8 O23 V7 -106.6(3) . .
O22 V8 O23 V7 -2.1(2) 4_556 .
O7 V8 O23 V7 70.6(5) 4_556 .
O10 V8 O23 V7 143.8(3) . .
O24 V7 O23 V8 113.3(3) . .
O22 V7 O23 V8 2.1(2) 4_556 .
O19 V7 O23 V8 -51.8(6) . .
O5 V7 O23 V8 -137.0(3) . .
V6 V7 O23 V8 -10.5(3) 4_556 .
O14 V2 O27 V3 -99.3(3) . .
O17 V2 O27 V3 6.9(2) . .
O2 V2 O27 V3 151.7(3) . .
O15 V2 O27 V3 65.9(5) . .
V4 V2 O27 V3 29.7(3) 4_556 .
O14 V2 O27 V1 120.8(7) . .
O17 V2 O27 V1 -133.0(7) . .
O2 V2 O27 V1 11.8(7) . .
O15 V2 O27 V1 -74.0(8) . .
V3 V2 O27 V1 -139.9(8) . .
V4 V2 O27 V1 -110.2(6) 4_556 .
O13 V3 O27 V2 94.9(3) . .
O17 V3 O27 V2 -6.9(2) . .
O12 V3 O27 V2 -93.6(3) . .
O28 V3 O27 V2 -163.2(3) . .
V1 V3 O27 V2 -161.3(4) . .
O13 V3 O27 V1 -103.8(3) . .
O17 V3 O27 V1 154.4(3) . .
O12 V3 O27 V1 67.7(4) . .
O28 V3 O27 V1 -1.9(3) . .
V2 V3 O27 V1 161.3(4) . .
O26 V1 O27 V2 -116.1(7) . .
O6 V1 O27 V2 66.5(8) . .
O3 V1 O27 V2 -8.2(7) . .
O28 V1 O27 V2 140.6(7) . .
V3 V1 O27 V2 138.7(8) . .
O26 V1 O27 V3 105.2(3) . .
O6 V1 O27 V3 -72.2(5) . .
O3 V1 O27 V3 -146.9(3) . .
O28 V1 O27 V3 1.9(3) . .
O26 V1 O28 V3 -107.6(3) . .
O27 V1 O28 V3 -1.8(2) . .
O6 V1 O28 V3 142.5(3) . .
O3 V1 O28 V3 70.6(5) . .
O13 V3 O28 V1 113.0(3) . .
O27 V3 O28 V1 1.8(2) . .
O17 V3 O28 V1 -52.0(6) . .
O12 V3 O28 V1 -135.6(3) . .
V2 V3 O28 V1 -10.7(3) . .
C33 N9 C33 C34 178(2) 4_556 .
C34 N9 C33 C34 -7(7) 4_556 .
C33 N9 C34 O29 11(9) . .
C33 N9 C34 O29 -166(6) 4_556 .
C34 N9 C34 O29 -173(13) 4_556 .
C33 N9 C34 C34 -177(4) . 4_556
C33 N9 C34 C34 7(8) 4_556 4_556
C33 N9 C34 C33 -176(4) 4_556 .
C34 N9 C34 C33 177(4) 4_556 .
N9 C33 C34 O29 -175(5) . .
N9 C33 C34 C34 3(3) . 4_556

loop_
_platon_squeeze_void_nr
_platon_squeeze_void_average_x
_platon_squeeze_void_average_y
_platon_squeeze_void_average_z
_platon_squeeze_void_volume
_platon_squeeze_void_count_electrons
1 0.000 0.866 0.250 553.8 243.9
2 0.000 0.134 0.750 553.7 241.5
3 0.500 0.366 0.250 553.8 243.2
4 0.500 0.634 0.750 553.8 242.3
